data_7032674
loop_
_publ_author_name
'Hou, Kaipeng'
'Fan, Wai Yip'

_publ_section_title
;
 Electrocatalytic proton reduction catalyzed by a dimanganese disulfide
 carbonyl complex containing a redox-active internal disulfide bond.
;
_journal_issue 45
_journal_name_full 'Dalton transactions (Cambridge, England : 2003)'
_journal_page_first 16977
_journal_page_last 16980
_journal_paper_doi 10.1039/c4dt02361g
_journal_volume 43
_journal_year 2014
_chemical_formula_sum 'C18 H8 Mn2 O6 S4'
_chemical_formula_weight 558.36
_chemical_name_systematic
; 
 ? 
;
_space_group_crystal_system monoclinic
_space_group_IT_number 14
_space_group_name_Hall '-P 2yn'
_space_group_name_H-M_alt 'P 1 21/n 1'
_symmetry_space_group_name_Hall '-P 2yn'
_symmetry_space_group_name_H-M 'P 1 21/n 1'
_atom_sites_solution_hydrogens geom
_audit_creation_method SHELXL-2013
_cell_angle_alpha 90
_cell_angle_beta 94.987(4)
_cell_angle_gamma 90
_cell_formula_units_Z 4
_cell_length_a 10.5196(18)
_cell_length_b 12.168(2)
_cell_length_c 16.446(3)
_cell_measurement_reflns_used 975
_cell_measurement_temperature 100(2)
_cell_measurement_theta_max 27.50
_cell_measurement_theta_min 2.49
_cell_volume 2097.2(6)
_computing_cell_refinement 'Bruker SMART'
_computing_data_collection 'Bruker SMART'
_computing_data_reduction 'Bruker SAINT'
_computing_molecular_graphics 'Bruker SHELXTL'
_computing_publication_material 'Bruker SHELXTL'
_computing_structure_refinement 'SHELXL-2013 (Sheldrick, 2013)'
_computing_structure_solution 'Bruker SHELXTL'
_diffrn_ambient_temperature 100(2)
_diffrn_measured_fraction_theta_full 1.000
_diffrn_measured_fraction_theta_max 1.000
_diffrn_measurement_device_type 'CCD area detector'
_diffrn_measurement_method 'phi and omega scans'
_diffrn_radiation_type MoK\a
_diffrn_radiation_wavelength 0.71073
_diffrn_reflns_av_R_equivalents 0.0282
_diffrn_reflns_av_unetI/netI 0.0272
_diffrn_reflns_Laue_measured_fraction_full 1.000
_diffrn_reflns_Laue_measured_fraction_max 1.000
_diffrn_reflns_limit_h_max 13
_diffrn_reflns_limit_h_min -10
_diffrn_reflns_limit_k_max 14
_diffrn_reflns_limit_k_min -15
_diffrn_reflns_limit_l_max 21
_diffrn_reflns_limit_l_min -21
_diffrn_reflns_number 17431
_diffrn_reflns_point_group_measured_fraction_full 1.000
_diffrn_reflns_point_group_measured_fraction_max 1.000
_diffrn_reflns_theta_full 25.242
_diffrn_reflns_theta_max 27.498
_diffrn_reflns_theta_min 2.085
_exptl_absorpt_coefficient_mu 1.636
_exptl_absorpt_correction_T_max 0.7456
_exptl_absorpt_correction_T_min 0.6201
_exptl_absorpt_correction_type multi-scan
_exptl_absorpt_process_details 'Sadabs, (Sheldrick 2012)'
_exptl_crystal_colour COLOURLESS
_exptl_crystal_density_diffrn 1.769
_exptl_crystal_density_meas ?
_exptl_crystal_density_method 'Not Measured'
_exptl_crystal_description BLOCK
_exptl_crystal_F_000 1112
_exptl_crystal_size_max 0.600
_exptl_crystal_size_mid 0.400
_exptl_crystal_size_min 0.200
_refine_diff_density_max 0.504
_refine_diff_density_min -0.293
_refine_diff_density_rms 0.078
_refine_ls_extinction_method none
_refine_ls_goodness_of_fit_ref 1.041
_refine_ls_hydrogen_treatment constr
_refine_ls_matrix_type full
_refine_ls_number_parameters 271
_refine_ls_number_reflns 4816
_refine_ls_number_restraints 0
_refine_ls_restrained_S_all 1.041
_refine_ls_R_factor_all 0.0307
_refine_ls_R_factor_gt 0.0279
_refine_ls_shift/su_max 0.001
_refine_ls_shift/su_mean 0.000
_refine_ls_structure_factor_coef Fsqd
_refine_ls_weighting_details 'w=1/[\s^2^(Fo^2^)+(0.0333P)^2^+1.3571P] where P=(Fo^2^+2Fc^2^)/3'
_refine_ls_weighting_scheme calc
_refine_ls_wR_factor_gt 0.0662
_refine_ls_wR_factor_ref 0.0675
_reflns_Friedel_coverage 0.000
_reflns_number_gt 4439
_reflns_number_total 4816
_reflns_threshold_expression 'I > 2\s(I)'
_cod_data_source_file c4dt02361g2.cif
_cod_data_source_block E108
_cod_depositor_comments
;
The following automatic conversions were performed:

'_exptl_absorpt_correction_type' value 'Multi-scan' changed to
'multi-scan' according to
/usr/data/users/saulius/crontab/automatic-downloads/rss-feeds/RSC/lib/dictionaries/cif_core.dic
dictionary named 'cif_core.dic' version 2.4.2 from 2011-04-26.

Automatic conversion script
Id: cif_fix_values 2827 2014-09-09 07:05:25Z andrius 

 Adding full bibliography for 7032674.cif.

The following automatic conversions were performed:

'_exptl_crystal_density_meas' value 'Not Measured' was changed to '?'
- the value is perceived as not measured.

Automatic conversion script
Id: cif_fix_values 3008 2015-01-20 13:52:24Z robertas 
;
_cod_original_cell_volume 2097.1(6)
_cod_database_code 7032674
_shelx_space_group_comment
; 
The symmetry employed for this shelxl refinement is uniquely defined 
by the following loop, which should always be used as a source of 
symmetry information in preference to the above space-group names. 
They are only intended as comments. 
;
_shelx_estimated_absorpt_t_min 0.440
_shelx_estimated_absorpt_t_max 0.736
_shelxl_version_number 2013-4

loop_
_space_group_symop_operation_xyz
'x, y, z'
'-x+1/2, y+1/2, -z+1/2'
'-x, -y, -z'
'x-1/2, -y-1/2, z-1/2'

loop_
_atom_site_label
_atom_site_type_symbol
_atom_site_fract_x
_atom_site_fract_y
_atom_site_fract_z
_atom_site_U_iso_or_equiv
_atom_site_adp_type
_atom_site_occupancy
_atom_site_site_symmetry_order
_atom_site_calc_flag
_atom_site_refinement_flags_posn
_atom_site_refinement_flags_adp
Mn1 Mn 0.45373(3) 0.24708(2) 1.08841(2) 0.01187(7) Uani 1 1 d . .
Mn2 Mn 0.23137(3) 0.16256(2) 0.93604(2) 0.01204(7) Uani 1 1 d . .
S1 S 0.36354(4) 0.40291(3) 1.02835(2) 0.01174(9) Uani 1 1 d . .
S2 S 0.23924(4) 0.18626(4) 1.08179(3) 0.01351(10) Uani 1 1 d . .
S3 S 0.28442(4) 0.34171(4) 0.90819(2) 0.01158(9) Uani 1 1 d . .
S4 S 0.45488(4) 0.14300(4) 0.96398(3) 0.01299(10) Uani 1 1 d . .
O1 O 0.43764(14) 0.34769(11) 1.25024(8) 0.0203(3) Uani 1 1 d . .
O2 O 0.71491(14) 0.32756(13) 1.06834(9) 0.0249(3) Uani 1 1 d . .
O3 O 0.55877(16) 0.05439(13) 1.18193(9) 0.0303(4) Uani 1 1 d . .
O4 O -0.04678(14) 0.20634(13) 0.92686(8) 0.0248(3) Uani 1 1 d . .
O5 O 0.23076(13) 0.12065(12) 0.75907(8) 0.0207(3) Uani 1 1 d . .
O6 O 0.19164(17) -0.07677(13) 0.95627(10) 0.0344(4) Uani 1 1 d . .
C1 C 0.21491(17) 0.41082(15) 1.07074(10) 0.0131(3) Uani 1 1 d . .
C2 C 0.15555(17) 0.51180(16) 1.07855(10) 0.0152(4) Uani 1 1 d . .
H2 H 0.1930 0.5773 1.0601 0.018 Uiso 1 1 calc R U
C3 C 0.04039(18) 0.51509(17) 1.11386(11) 0.0194(4) Uani 1 1 d . .
H3 H 0.0001 0.5837 1.1218 0.023 Uiso 1 1 calc R U
C4 C -0.01620(18) 0.41837(17) 1.13764(11) 0.0191(4) Uani 1 1 d . .
H4 H -0.0951 0.4216 1.1616 0.023 Uiso 1 1 calc R U
C5 C 0.04082(18) 0.31734(17) 1.12684(11) 0.0175(4) Uani 1 1 d . .
H5 H -0.0003 0.2516 1.1415 0.021 Uiso 1 1 calc R U
C6 C 0.15922(17) 0.31265(15) 1.09419(10) 0.0134(3) Uani 1 1 d . .
C7 C 0.43365(17) 0.32668(15) 0.86701(10) 0.0128(3) Uani 1 1 d . .
C8 C 0.47428(18) 0.40436(15) 0.81272(10) 0.0153(4) Uani 1 1 d . .
H8 H 0.4221 0.4657 0.7967 0.018 Uiso 1 1 calc R U
C9 C 0.59242(19) 0.39057(16) 0.78233(11) 0.0175(4) Uani 1 1 d . .
H9 H 0.6211 0.4420 0.7445 0.021 Uiso 1 1 calc R U
C10 C 0.66879(18) 0.30099(16) 0.80754(11) 0.0183(4) Uani 1 1 d . .
H10 H 0.7493 0.2918 0.7864 0.022 Uiso 1 1 calc R U
C11 C 0.62919(18) 0.22526(16) 0.86291(11) 0.0161(4) Uani 1 1 d . .
H11 H 0.6829 0.1655 0.8803 0.019 Uiso 1 1 calc R U
C12 C 0.51014(17) 0.23719(14) 0.89298(10) 0.0126(3) Uani 1 1 d . .
C13 C 0.44365(17) 0.31113(15) 1.18633(11) 0.0147(4) Uani 1 1 d . .
C14 C 0.61440(19) 0.29685(16) 1.07688(10) 0.0162(4) Uani 1 1 d . .
C15 C 0.51706(19) 0.12566(17) 1.14351(11) 0.0193(4) Uani 1 1 d . .
C16 C 0.06047(19) 0.18947(16) 0.92907(11) 0.0165(4) Uani 1 1 d . .
C17 C 0.23262(17) 0.13745(15) 0.82806(11) 0.0154(4) Uani 1 1 d . .
C18 C 0.20623(19) 0.01572(17) 0.95078(11) 0.0206(4) Uani 1 1 d . .

loop_
_atom_site_aniso_label
_atom_site_aniso_U_11
_atom_site_aniso_U_22
_atom_site_aniso_U_33
_atom_site_aniso_U_23
_atom_site_aniso_U_13
_atom_site_aniso_U_12
Mn1 0.01080(14) 0.01282(14) 0.01169(13) 0.00142(9) -0.00072(10) -0.00040(10)
Mn2 0.01100(14) 0.01267(14) 0.01231(13) 0.00062(10) 0.00022(10) -0.00215(10)
S1 0.0096(2) 0.0125(2) 0.01311(19) 0.00048(15) 0.00117(16) -0.00104(16)
S2 0.0135(2) 0.0141(2) 0.01295(19) 0.00185(15) 0.00118(16) -0.00249(17)
S3 0.0092(2) 0.0134(2) 0.01209(19) 0.00157(15) 0.00075(15) 0.00081(16)
S4 0.0128(2) 0.0120(2) 0.01394(19) 0.00137(15) -0.00017(16) 0.00090(16)
O1 0.0222(7) 0.0235(7) 0.0150(6) -0.0013(5) 0.0013(5) -0.0040(6)
O2 0.0138(7) 0.0345(9) 0.0263(7) -0.0006(6) 0.0015(6) -0.0058(6)
O3 0.0406(10) 0.0261(8) 0.0236(7) 0.0066(6) -0.0012(7) 0.0138(7)
O4 0.0141(7) 0.0382(9) 0.0223(7) -0.0007(6) 0.0020(6) -0.0016(6)
O5 0.0166(7) 0.0290(8) 0.0165(6) -0.0041(6) 0.0008(5) 0.0001(6)
O6 0.0450(10) 0.0173(8) 0.0415(9) 0.0037(6) 0.0066(8) -0.0081(7)
C1 0.0085(8) 0.0187(9) 0.0119(8) -0.0006(6) 0.0002(6) -0.0013(7)
C2 0.0133(9) 0.0182(9) 0.0141(8) -0.0015(7) -0.0002(7) -0.0011(7)
C3 0.0139(9) 0.0235(10) 0.0207(9) -0.0043(7) 0.0014(7) 0.0033(8)
C4 0.0121(9) 0.0306(11) 0.0149(8) -0.0031(7) 0.0027(7) -0.0007(8)
C5 0.0126(9) 0.0239(10) 0.0158(8) 0.0008(7) 0.0006(7) -0.0042(7)
C6 0.0114(9) 0.0183(9) 0.0103(7) -0.0001(6) -0.0012(6) -0.0008(7)
C7 0.0101(8) 0.0152(9) 0.0130(8) -0.0023(6) 0.0012(6) -0.0003(7)
C8 0.0172(9) 0.0150(9) 0.0134(8) -0.0004(6) 0.0006(7) -0.0002(7)
C9 0.0190(10) 0.0170(9) 0.0173(8) -0.0022(7) 0.0064(7) -0.0055(8)
C10 0.0128(9) 0.0233(10) 0.0195(9) -0.0060(7) 0.0057(7) -0.0013(8)
C11 0.0134(9) 0.0165(9) 0.0180(8) -0.0033(7) 0.0001(7) 0.0017(7)
C12 0.0140(9) 0.0132(8) 0.0105(7) -0.0013(6) 0.0007(7) -0.0016(7)
C13 0.0093(9) 0.0149(9) 0.0197(9) 0.0048(7) -0.0005(7) -0.0017(7)
C14 0.0184(10) 0.0178(9) 0.0117(8) -0.0013(7) -0.0020(7) 0.0026(8)
C15 0.0204(10) 0.0218(10) 0.0157(8) -0.0028(7) 0.0007(7) 0.0008(8)
C16 0.0182(10) 0.0202(9) 0.0111(8) 0.0001(7) 0.0013(7) -0.0046(8)
C17 0.0112(9) 0.0150(9) 0.0199(9) 0.0004(7) 0.0004(7) -0.0013(7)
C18 0.0211(10) 0.0224(11) 0.0183(9) 0.0000(7) 0.0021(8) -0.0040(8)

loop_
_atom_type_symbol
_atom_type_description
_atom_type_scat_dispersion_real
_atom_type_scat_dispersion_imag
_atom_type_scat_source
C C 0.0033 0.0016 'International Tables Vol C Tables 4.2.6.8 and 6.1.1.4'
H H 0.0000 0.0000 'International Tables Vol C Tables 4.2.6.8 and 6.1.1.4'
O O 0.0106 0.0060 'International Tables Vol C Tables 4.2.6.8 and 6.1.1.4'
S S 0.1246 0.1234 'International Tables Vol C Tables 4.2.6.8 and 6.1.1.4'
Mn Mn 0.3368 0.7283 'International Tables Vol C Tables 4.2.6.8 and 6.1.1.4'

loop_
_geom_angle_atom_site_label_1
_geom_angle_atom_site_label_2
_geom_angle_atom_site_label_3
_geom_angle
C13 Mn1 C14 94.39(8)
C13 Mn1 C15 87.34(8)
C14 Mn1 C15 91.08(9)
C13 Mn1 S1 88.46(6)
C14 Mn1 S1 91.90(6)
C15 Mn1 S1 175.03(6)
C13 Mn1 S2 92.66(6)
C14 Mn1 S2 171.32(6)
C15 Mn1 S2 94.30(7)
S1 Mn1 S2 83.24(2)
C13 Mn1 S4 173.22(6)
C14 Mn1 S4 90.75(6)
C15 Mn1 S4 88.15(6)
S1 Mn1 S4 95.79(2)
S2 Mn1 S4 82.631(18)
C17 Mn2 C16 93.45(8)
C17 Mn2 C18 88.77(8)
C16 Mn2 C18 91.76(9)
C17 Mn2 S3 86.67(6)
C16 Mn2 S3 94.14(6)
C18 Mn2 S3 172.74(7)
C17 Mn2 S4 94.70(6)
C16 Mn2 S4 171.23(6)
C18 Mn2 S4 91.65(7)
S3 Mn2 S4 83.118(18)
C17 Mn2 S2 176.27(6)
C16 Mn2 S2 89.39(6)
C18 Mn2 S2 88.74(6)
S3 Mn2 S2 95.541(18)
S4 Mn2 S2 82.605(18)
C1 S1 S3 95.39(6)
C1 S1 Mn1 102.77(6)
S3 S1 Mn1 102.44(2)
C6 S2 Mn1 100.58(6)
C6 S2 Mn2 104.05(6)
Mn1 S2 Mn2 91.909(18)
C7 S3 S1 95.70(6)
C7 S3 Mn2 102.48(6)
S1 S3 Mn2 102.71(2)
C12 S4 Mn2 100.62(6)
C12 S4 Mn1 104.27(6)
Mn2 S4 Mn1 91.937(18)
C2 C1 C6 121.82(17)
C2 C1 S1 120.29(14)
C6 C1 S1 117.88(14)
C3 C2 C1 118.66(18)
C3 C2 H2 120.7
C1 C2 H2 120.7
C2 C3 C4 120.24(18)
C2 C3 H3 119.9
C4 C3 H3 119.9
C5 C4 C3 120.93(18)
C5 C4 H4 119.5
C3 C4 H4 119.5
C4 C5 C6 119.65(18)
C4 C5 H5 120.2
C6 C5 H5 120.2
C1 C6 C5 118.60(17)
C1 C6 S2 119.63(14)
C5 C6 S2 121.77(14)
C8 C7 C12 121.58(17)
C8 C7 S3 120.42(14)
C12 C7 S3 117.96(13)
C9 C8 C7 118.86(17)
C9 C8 H8 120.6
C7 C8 H8 120.6
C8 C9 C10 119.82(17)
C8 C9 H9 120.1
C10 C9 H9 120.1
C11 C10 C9 121.11(18)
C11 C10 H10 119.4
C9 C10 H10 119.4
C10 C11 C12 119.68(17)
C10 C11 H11 120.2
C12 C11 H11 120.2
C11 C12 C7 118.93(16)
C11 C12 S4 121.57(14)
C7 C12 S4 119.50(14)
O1 C13 Mn1 177.13(16)
O2 C14 Mn1 178.88(16)
O3 C15 Mn1 175.60(18)
O4 C16 Mn2 178.22(16)
O5 C17 Mn2 178.53(17)
O6 C18 Mn2 176.80(18)

loop_
_geom_bond_atom_site_label_1
_geom_bond_atom_site_label_2
_geom_bond_distance
Mn1 C13 1.8005(19)
Mn1 C14 1.821(2)
Mn1 C15 1.828(2)
Mn1 S1 2.3038(6)
Mn1 S2 2.3682(6)
Mn1 S4 2.4074(6)
Mn2 C17 1.8032(19)
Mn2 C16 1.821(2)
Mn2 C18 1.825(2)
Mn2 S3 2.3059(6)
Mn2 S4 2.3682(6)
Mn2 S2 2.4085(7)
S1 C1 1.7690(19)
S1 S3 2.2061(7)
S2 C6 1.7734(19)
S3 C7 1.7724(19)
S4 C12 1.7700(18)
O1 C13 1.148(2)
O2 C14 1.141(2)
O3 C15 1.138(2)
O4 C16 1.144(2)
O5 C17 1.151(2)
O6 C18 1.140(3)
C1 C2 1.389(3)
C1 C6 1.399(3)
C2 C3 1.389(3)
C2 H2 0.9500
C3 C4 1.390(3)
C3 H3 0.9500
C4 C5 1.386(3)
C4 H4 0.9500
C5 C6 1.400(3)
C5 H5 0.9500
C7 C8 1.393(2)
C7 C12 1.398(2)
C8 C9 1.389(3)
C8 H8 0.9500
C9 C10 1.396(3)
C9 H9 0.9500
C10 C11 1.385(3)
C10 H10 0.9500
C11 C12 1.393(3)
C11 H11 0.9500
